data_7129861
loop_
_publ_author_name
'Lindl, Felix Dr.'
'Fantuzzi, Felipe'
'Mail\"ander, Lisa'
'H\"orl, Christian'
'B\'elanger-Chabot, Guillaume'
'Braunschweig, Holger'

_publ_section_title
;
 Azidoborolate anions and azidoborole adducts: isolable forms of an
 unstable borole azide
;
_journal_name_full 'Chemical Communications'
_journal_paper_doi 10.1039/D2CC00543C
_journal_year 2022
_chemical_formula_moiety 'C65 H52 B Cl4 N P2'
_chemical_formula_sum 'C65 H52 B Cl4 N P2'
_chemical_formula_weight 1061.48
_chemical_name_common 'bis(triphenylphosphine)iminium dichloro-2,3,4,5-tetraphenylborolate'
_space_group_crystal_system triclinic
_space_group_IT_number 2
_space_group_name_Hall '-P 1'
_space_group_name_H-M_alt 'P -1'
_atom_sites_solution_hydrogens geom
_atom_sites_solution_primary dual
_atom_sites_solution_secondary difmap
_audit_creation_method SHELXL-2018/3
_audit_update_record
;
2022-01-20 deposited with the CCDC.	2022-03-14 downloaded from the CCDC.
;
_cell_angle_alpha 81.894(2)
_cell_angle_beta 75.6420(10)
_cell_angle_gamma 85.430(2)
_cell_formula_units_Z 2
_cell_length_a 11.4915(6)
_cell_length_b 13.6720(7)
_cell_length_c 17.9784(8)
_cell_measurement_reflns_used 9522
_cell_measurement_temperature 100(2)
_cell_measurement_theta_max 27.46
_cell_measurement_theta_min 2.30
_cell_volume 2706.1(2)
_computing_cell_refinement 'Saint+ ver. V8.37A (Bruker AXS)'
_computing_data_collection 'APEX2 ver. 2014.9 (Bruker AXS)'
_computing_data_reduction 'Saint+ ver. V8.37A (Bruker AXS)'
_computing_molecular_graphics 'ShelXLe (Huebschle et all, 2011)'
_computing_publication_material 'SHELXL-2018/3 (Sheldrick, 2018)'
_computing_structure_refinement 'SHELXL-2018/3 (Sheldrick, 2018)'
_computing_structure_solution 'SHELXT (Sheldrick, 2014)'
_diffrn_ambient_temperature 100(2)
_diffrn_detector 'CMOS area detector (Photon 100)'
_diffrn_detector_area_resol_mean 10.24
_diffrn_measured_fraction_theta_full 0.999
_diffrn_measured_fraction_theta_max 0.999
_diffrn_measurement_device_type 'Bruker D8 Quest'
_diffrn_measurement_method '\f and \w scans'
_diffrn_radiation_monochromator 'multi-layer mirror'
_diffrn_radiation_type MoK\a
_diffrn_radiation_wavelength 0.71073
_diffrn_reflns_av_R_equivalents 0.0423
_diffrn_reflns_av_unetI/netI 0.0317
_diffrn_reflns_Laue_measured_fraction_full 0.999
_diffrn_reflns_Laue_measured_fraction_max 0.999
_diffrn_reflns_limit_h_max 14
_diffrn_reflns_limit_h_min -14
_diffrn_reflns_limit_k_max 17
_diffrn_reflns_limit_k_min -17
_diffrn_reflns_limit_l_max 22
_diffrn_reflns_limit_l_min -22
_diffrn_reflns_number 67016
_diffrn_reflns_point_group_measured_fraction_full 0.999
_diffrn_reflns_point_group_measured_fraction_max 0.999
_diffrn_reflns_theta_full 25.242
_diffrn_reflns_theta_max 26.371
_diffrn_reflns_theta_min 1.831
_diffrn_source 'microfocus sealed tube (Incoatec ImS)'
_exptl_absorpt_coefficient_mu 0.320
_exptl_absorpt_correction_T_max 0.7456
_exptl_absorpt_correction_T_min 0.6997
_exptl_absorpt_correction_type multi-scan
_exptl_absorpt_process_details 'SadAbs 2014/5 (Bruker AXS)'
_exptl_crystal_colour colourless
_exptl_crystal_density_diffrn 1.303
_exptl_crystal_description prism
_exptl_crystal_F_000 1104
_exptl_crystal_size_max 0.297
_exptl_crystal_size_mid 0.245
_exptl_crystal_size_min 0.182
_refine_diff_density_max 0.898
_refine_diff_density_min -0.566
_refine_diff_density_rms 0.076
_refine_ls_extinction_method none
_refine_ls_goodness_of_fit_ref 1.101
_refine_ls_hydrogen_treatment constr
_refine_ls_matrix_type full
_refine_ls_number_parameters 743
_refine_ls_number_reflns 11075
_refine_ls_number_restraints 268
_refine_ls_restrained_S_all 1.113
_refine_ls_R_factor_all 0.0679
_refine_ls_R_factor_gt 0.0585
_refine_ls_shift/su_max 0.001
_refine_ls_shift/su_mean 0.000
_refine_ls_structure_factor_coef Fsqd
_refine_ls_weighting_details 'w=1/[\s^2^(Fo^2^)+(0.0823P)^2^+2.8235P] where P=(Fo^2^+2Fc^2^)/3'
_refine_ls_weighting_scheme calc
_refine_ls_wR_factor_gt 0.1534
_refine_ls_wR_factor_ref 0.1600
_reflns_Friedel_coverage 0.000
_reflns_number_gt 9575
_reflns_number_total 11075
_reflns_threshold_expression 'I > 2\s(I)'
_cod_data_source_file d2cc00543c2.cif
_cod_data_source_block PPN[6]
_cod_database_code 7129861
_shelx_shelxl_version_number 2018/3
_shelx_space_group_comment
;
The symmetry employed for this shelxl refinement is uniquely defined
by the following loop, which should always be used as a source of
symmetry information in preference to the above space-group names.
They are only intended as comments.
;
_shelx_estimated_absorpt_t_min 0.911
_shelx_estimated_absorpt_t_max 0.944

loop_
_space_group_symop_operation_xyz
'x, y, z'
'-x, -y, -z'

loop_
_atom_site_label
_atom_site_type_symbol
_atom_site_fract_x
_atom_site_fract_y
_atom_site_fract_z
_atom_site_U_iso_or_equiv
_atom_site_adp_type
_atom_site_occupancy
_atom_site_site_symmetry_order
_atom_site_calc_flag
_atom_site_refinement_flags_posn
_atom_site_refinement_flags_adp
_atom_site_refinement_flags_occupancy
_atom_site_disorder_assembly
_atom_site_disorder_group
Cl1 Cl 0.31829(6) 0.21163(5) 0.20019(4) 0.02626(15) Uani 1 1 d . . . . .
B1 B 0.4097(3) 0.2544(2) 0.26290(16) 0.0211(6) Uani 1 1 d . . . . .
C1 C 0.4706(2) 0.35759(18) 0.22654(14) 0.0215(5) Uani 1 1 d . . . . .
C2 C 0.4274(2) 0.42421(19) 0.27673(14) 0.0208(5) Uani 1 1 d . . . . .
Cl2 Cl 0.53059(6) 0.15447(5) 0.27421(4) 0.03104(17) Uani 1 1 d . . . . .
C3 C 0.3388(2) 0.37898(19) 0.34723(14) 0.0213(5) Uani 1 1 d . . . . .
C4 C 0.3244(2) 0.28338(18) 0.34329(14) 0.0202(5) Uani 1 1 d . . . . .
C1_1 C 0.5667(2) 0.37751(18) 0.15532(14) 0.0219(5) Uani 1 1 d . . . . .
C2_1 C 0.6845(2) 0.3877(2) 0.16028(16) 0.0294(6) Uani 1 1 d . . . . .
H2_1 H 0.701724 0.381315 0.209800 0.035 Uiso 1 1 calc R U . . .
C3_1 C 0.7767(3) 0.4068(2) 0.09464(17) 0.0342(6) Uani 1 1 d . . . . .
H3_1 H 0.856189 0.413058 0.099496 0.041 Uiso 1 1 calc R U . . .
C4_1 C 0.7533(3) 0.4168(2) 0.02246(17) 0.0353(7) Uani 1 1 d . . . . .
H4_1 H 0.816289 0.430162 -0.022603 0.042 Uiso 1 1 calc R U . . .
C5_1 C 0.6376(3) 0.4073(2) 0.01586(16) 0.0352(7) Uani 1 1 d . . . . .
H5_1 H 0.621026 0.415064 -0.033902 0.042 Uiso 1 1 calc R U . . .
C6_1 C 0.5452(3) 0.3865(2) 0.08158(16) 0.0291(6) Uani 1 1 d . . . . .
H6_1 H 0.466523 0.378262 0.076170 0.035 Uiso 1 1 calc R U . . .
C7_1 C 0.4590(2) 0.52922(18) 0.26519(14) 0.0220(5) Uani 1 1 d . . . . .
C8_1 C 0.5057(2) 0.5703(2) 0.31768(16) 0.0276(6) Uani 1 1 d . . . . .
H8_1 H 0.516439 0.530769 0.363606 0.033 Uiso 1 1 calc R U . . .
C9_1 C 0.5369(3) 0.6688(2) 0.30329(18) 0.0341(7) Uani 1 1 d . . . . .
H9_1 H 0.571163 0.695559 0.338580 0.041 Uiso 1 1 calc R U . . .
C10_1 C 0.5182(2) 0.7280(2) 0.23771(18) 0.0319(6) Uani 1 1 d . . . . .
H10_1 H 0.537871 0.795475 0.228585 0.038 Uiso 1 1 calc R U . . .
C11_1 C 0.4708(2) 0.6885(2) 0.18564(17) 0.0296(6) Uani 1 1 d . . . . .
H11_1 H 0.457395 0.729091 0.140827 0.035 Uiso 1 1 calc R U . . .
C12_1 C 0.4427(2) 0.58983(19) 0.19857(15) 0.0241(5) Uani 1 1 d . . . . .
H12_1 H 0.411921 0.562961 0.161772 0.029 Uiso 1 1 calc R U . . .
C13_1 C 0.2751(2) 0.43911(19) 0.40981(14) 0.0226(5) Uani 1 1 d . . . . .
C14_1 C 0.2974(3) 0.4204(2) 0.48317(16) 0.0305(6) Uani 1 1 d . . . . .
H14_1 H 0.356003 0.370479 0.492963 0.037 Uiso 1 1 calc R U . . .
C15_1 C 0.2353(3) 0.4736(2) 0.54241(17) 0.0365(7) Uani 1 1 d . . . . .
H15_1 H 0.252806 0.460684 0.591901 0.044 Uiso 1 1 calc R U . . .
C16_1 C 0.1488(3) 0.5447(2) 0.52973(16) 0.0326(6) Uani 1 1 d . . . . .
H16_1 H 0.105383 0.580176 0.570516 0.039 Uiso 1 1 calc R U . . .
C17_1 C 0.1251(3) 0.5644(2) 0.45696(17) 0.0319(6) Uani 1 1 d . . . . .
H17_1 H 0.065087 0.613432 0.447953 0.038 Uiso 1 1 calc R U . . .
C18_1 C 0.1888(3) 0.5129(2) 0.39731(16) 0.0302(6) Uani 1 1 d . . . . .
H18_1 H 0.173287 0.528154 0.347346 0.036 Uiso 1 1 calc R U . . .
C19_1 C 0.2338(2) 0.22144(19) 0.40000(14) 0.0234(5) Uani 1 1 d . . . . .
C20_1 C 0.1150(2) 0.2577(2) 0.42530(16) 0.0304(6) Uani 1 1 d . . . . .
H20_1 H 0.092530 0.322981 0.406173 0.036 Uiso 1 1 calc R U . . .
C21_1 C 0.0295(3) 0.2002(2) 0.47769(19) 0.0399(7) Uani 1 1 d . . . . .
H21_1 H -0.050625 0.226227 0.493901 0.048 Uiso 1 1 calc R U . . .
C22_1 C 0.0606(3) 0.1056(2) 0.50619(18) 0.0435(8) Uani 1 1 d . . . . .
H22_1 H 0.002687 0.066736 0.543019 0.052 Uiso 1 1 calc R U . . .
C23_1 C 0.1769(3) 0.0675(2) 0.48083(18) 0.0409(8) Uani 1 1 d . . . . .
H23_1 H 0.198170 0.001716 0.499657 0.049 Uiso 1 1 calc R U . . .
C24_1 C 0.2627(3) 0.1245(2) 0.42813(16) 0.0295(6) Uani 1 1 d . . . . .
H24_1 H 0.341911 0.097244 0.411034 0.035 Uiso 1 1 calc R U . . .
P1_2 P 1.13930(5) 0.87681(4) 0.15133(3) 0.01769(14) Uani 1 1 d . . . . .
N1_2 N 1.09181(18) 0.77387(15) 0.14395(12) 0.0207(4) Uani 1 1 d . . . . .
P2_2 P 0.96955(5) 0.71845(4) 0.17038(3) 0.01651(14) Uani 1 1 d . . . . .
C1_3 C 1.2142(2) 0.86796(18) 0.22884(14) 0.0196(5) Uani 1 1 d . . . . .
C2_3 C 1.1973(2) 0.78863(19) 0.28750(14) 0.0229(5) Uani 1 1 d . . . . .
H2_3 H 1.151321 0.735037 0.284865 0.028 Uiso 1 1 calc R U . . .
C3_3 C 1.2482(2) 0.7885(2) 0.34980(16) 0.0302(6) Uani 1 1 d . . . . .
H3_3 H 1.237592 0.734357 0.389921 0.036 Uiso 1 1 calc R U . . .
C4_3 C 1.3145(3) 0.8670(2) 0.35364(17) 0.0349(7) Uani 1 1 d . . . . .
H4_3 H 1.348250 0.866739 0.396855 0.042 Uiso 1 1 calc R U . . .
C5_3 C 1.3321(3) 0.9455(2) 0.29544(18) 0.0340(6) Uani 1 1 d . . . . .
H5_3 H 1.377872 0.999046 0.298563 0.041 Uiso 1 1 calc R U . . .
C6_3 C 1.2830(2) 0.9461(2) 0.23257(16) 0.0263(6) Uani 1 1 d . . . . .
H6_3 H 1.295993 0.999514 0.191944 0.032 Uiso 1 1 calc R U . . .
C7_3 C 1.2460(2) 0.91695(19) 0.06217(14) 0.0217(5) Uani 1 1 d . . . . .
C8_3 C 1.3171(2) 0.8460(2) 0.02036(15) 0.0252(5) Uani 1 1 d . . . . .
H8_3 H 1.307656 0.777629 0.038221 0.030 Uiso 1 1 calc R U . . .
C9_3 C 1.4019(2) 0.8756(2) -0.04751(16) 0.0313(6) Uani 1 1 d . . . . .
H9_3 H 1.450076 0.827298 -0.076107 0.038 Uiso 1 1 calc R U . . .
C10_3 C 1.4163(3) 0.9750(2) -0.07349(17) 0.0337(6) Uani 1 1 d . . . . .
H10_3 H 1.474331 0.994833 -0.119883 0.040 Uiso 1 1 calc R U . . .
C11_3 C 1.3466(3) 1.0459(2) -0.03215(16) 0.0321(6) Uani 1 1 d . . . . .
H11_3 H 1.356654 1.114097 -0.050396 0.039 Uiso 1 1 calc R U . . .
C12_3 C 1.2615(2) 1.0175(2) 0.03622(15) 0.0265(6) Uani 1 1 d . . . . .
H12_3 H 1.214445 1.066120 0.064949 0.032 Uiso 1 1 calc R U . . .
C13_3 C 1.0254(2) 0.97465(19) 0.16760(15) 0.0241(5) Uani 1 1 d . . . . .
C14_3 C 0.9992(3) 1.0215(2) 0.23346(18) 0.0348(7) Uani 1 1 d . . . . .
H14_3 H 1.043829 1.003806 0.271717 0.042 Uiso 1 1 calc R U . . .
C15_3 C 0.9067(3) 1.0952(2) 0.2436(2) 0.0491(9) Uani 1 1 d . . . . .
H15_3 H 0.888031 1.127398 0.288946 0.059 Uiso 1 1 calc R U . . .
C16_3 C 0.8424(3) 1.1209(2) 0.1874(2) 0.0525(11) Uani 1 1 d . . . . .
H16_3 H 0.780253 1.171285 0.194096 0.063 Uiso 1 1 calc R U . . .
C17_3 C 0.8678(3) 1.0743(2) 0.1224(2) 0.0441(9) Uani 1 1 d . . . . .
H17_3 H 0.822657 1.091890 0.084435 0.053 Uiso 1 1 calc R U . . .
C18_3 C 0.9591(2) 1.0016(2) 0.11168(17) 0.0312(6) Uani 1 1 d . . . . .
H18_3 H 0.976812 0.969799 0.066193 0.037 Uiso 1 1 calc R U . . .
C19_3 C 0.9032(2) 0.71506(17) 0.09000(13) 0.0183(5) Uani 1 1 d . . . . .
C20_3 C 0.7894(2) 0.67811(19) 0.10211(14) 0.0224(5) Uani 1 1 d . . . . .
H20_3 H 0.744018 0.658876 0.153257 0.027 Uiso 1 1 calc R U . . .
C21_3 C 0.7426(2) 0.6695(2) 0.03933(16) 0.0274(6) Uani 1 1 d . . . . .
H21_3 H 0.665033 0.644480 0.047524 0.033 Uiso 1 1 calc R U . . .
C22_3 C 0.8089(3) 0.6974(2) -0.03532(16) 0.0299(6) Uani 1 1 d . . . . .
H22_3 H 0.777087 0.690662 -0.078246 0.036 Uiso 1 1 calc R U . . .
C23_3 C 0.9209(3) 0.7349(2) -0.04735(15) 0.0307(6) Uani 1 1 d . . . . .
H23_3 H 0.965345 0.755060 -0.098562 0.037 Uiso 1 1 calc R U . . .
C24_3 C 0.9692(2) 0.74329(19) 0.01505(14) 0.0244(5) Uani 1 1 d . . . . .
H24_3 H 1.046867 0.768223 0.006490 0.029 Uiso 1 1 calc R U . . .
C25_3 C 0.8580(2) 0.77027(18) 0.24560(14) 0.0195(5) Uani 1 1 d . . . . .
C26_3 C 0.8622(2) 0.74425(19) 0.32310(15) 0.0247(5) Uani 1 1 d . . . . .
H26_3 H 0.916068 0.692419 0.336781 0.030 Uiso 1 1 calc R U . . .
C27_3 C 0.7874(3) 0.7944(2) 0.37954(16) 0.0306(6) Uani 1 1 d . . . . .
H27_3 H 0.789192 0.776507 0.432268 0.037 Uiso 1 1 calc R U . . .
C28_3 C 0.7097(3) 0.8710(2) 0.35947(17) 0.0344(7) Uani 1 1 d . . . . .
H28_3 H 0.659960 0.906242 0.398434 0.041 Uiso 1 1 calc R U . . .
C29_3 C 0.7043(2) 0.8963(2) 0.28321(17) 0.0286(6) Uani 1 1 d . . . . .
H29_3 H 0.650285 0.948222 0.269960 0.034 Uiso 1 1 calc R U . . .
C30_3 C 0.7778(2) 0.84572(18) 0.22592(15) 0.0230(5) Uani 1 1 d . . . . .
H30_3 H 0.773564 0.862478 0.173526 0.028 Uiso 1 1 calc R U . . .
C31_3 C 1.0029(2) 0.59113(17) 0.20425(13) 0.0184(5) Uani 1 1 d . . . . .
C32_3 C 1.1216(2) 0.55491(19) 0.19024(14) 0.0230(5) Uani 1 1 d . . . . .
H32_3 H 1.184751 0.598635 0.167954 0.028 Uiso 1 1 calc R U . . .
C33_3 C 1.1483(2) 0.4546(2) 0.20876(16) 0.0281(6) Uani 1 1 d . . . . .
H33_3 H 1.229507 0.429784 0.198680 0.034 Uiso 1 1 calc R U . . .
C34_3 C 1.0562(3) 0.3914(2) 0.24186(15) 0.0285(6) Uani 1 1 d . . . . .
H34_3 H 1.074319 0.322866 0.253893 0.034 Uiso 1 1 calc R U . . .
C35_3 C 0.9373(3) 0.4275(2) 0.25764(15) 0.0282(6) Uani 1 1 d . . . . .
H35_3 H 0.874627 0.383863 0.281595 0.034 Uiso 1 1 calc R U . . .
C36_3 C 0.9101(2) 0.52697(19) 0.23848(15) 0.0244(5) Uani 1 1 d . . . . .
H36_3 H 0.828776 0.551497 0.248549 0.029 Uiso 1 1 calc R U . . .
C1_4 C 0.4421(8) 0.7789(6) 0.5607(7) 0.0499(10) Uani 0.390(4) 1 d D U P A 1
H1A_4 H 0.525906 0.761411 0.534062 0.060 Uiso 0.390(4) 1 calc R U P A 1
H1B_4 H 0.438852 0.771042 0.616755 0.060 Uiso 0.390(4) 1 calc R U P A 1
Cl1_4 Cl 0.4156(4) 0.9065(3) 0.5321(2) 0.0505(8) Uani 0.390(4) 1 d . U P A 1
Cl2_4 Cl 0.3523(4) 0.6906(3) 0.5463(2) 0.0545(9) Uani 0.390(4) 1 d D U P A 1
C1A_4 C 0.3879(3) 0.7250(7) 0.5798(5) 0.0511(11) Uani 0.383(2) 1 d D U P B 2
H1AA_4 H 0.394772 0.656904 0.565851 0.061 Uiso 0.383(2) 1 calc R U P B 2
H1AB_4 H 0.412800 0.722321 0.629021 0.061 Uiso 0.383(2) 1 calc R U P B 2
Cl1A_4 Cl 0.4829(2) 0.7994(2) 0.50778(16) 0.0572(7) Uani 0.383(2) 1 d D U P B 2
Cl2A_4 Cl 0.2394(2) 0.76932(18) 0.59280(14) 0.0475(6) Uani 0.383(2) 1 d D U P B 2
C1B_4 C 0.2981(17) 0.7727(8) 0.5748(14) 0.0516(12) Uani 0.152(4) 1 d D U P C 3
H1BA_4 H 0.218238 0.778602 0.562644 0.062 Uiso 0.152(4) 1 calc R U P C 3
H1BB_4 H 0.285971 0.748879 0.630682 0.062 Uiso 0.152(4) 1 calc R U P C 3
Cl1B_4 Cl 0.3560(8) 0.8894(5) 0.5575(4) 0.0466(12) Uani 0.152(4) 1 d D U P C 3
Cl2B_4 Cl 0.3861(10) 0.6843(8) 0.5229(6) 0.0576(14) Uani 0.152(4) 1 d D U P C 3
C1C_4 C 0.412(3) 0.781(2) 0.6015(18) 0.0513(12) Uani 0.073(3) 1 d D U P D 4
H1CA_4 H 0.482517 0.736378 0.605773 0.062 Uiso 0.073(3) 1 calc R U P D 4
H1CB_4 H 0.377136 0.806782 0.651553 0.062 Uiso 0.073(3) 1 calc R U P D 4
Cl1C_4 Cl 0.4476(16) 0.8762(15) 0.5260(10) 0.0512(17) Uani 0.073(3) 1 d D U P D 4
Cl2C_4 Cl 0.3057(17) 0.7234(14) 0.5712(10) 0.0552(15) Uani 0.073(3) 1 d D U P D 4

loop_
_atom_site_aniso_label
_atom_site_aniso_U_11
_atom_site_aniso_U_22
_atom_site_aniso_U_33
_atom_site_aniso_U_23
_atom_site_aniso_U_13
_atom_site_aniso_U_12
Cl1 0.0341(3) 0.0228(3) 0.0226(3) -0.0045(2) -0.0083(3) 0.0022(2)
B1 0.0217(13) 0.0208(13) 0.0189(13) -0.0018(11) -0.0035(11) 0.0042(11)
C1 0.0195(12) 0.0228(12) 0.0203(12) -0.0021(10) -0.0025(10) 0.0022(9)
C2 0.0197(12) 0.0248(13) 0.0160(12) -0.0006(9) -0.0022(9) 0.0010(10)
Cl2 0.0234(3) 0.0266(3) 0.0363(4) 0.0021(3) -0.0008(3) 0.0085(2)
C3 0.0200(12) 0.0276(13) 0.0148(12) -0.0017(10) -0.0028(9) 0.0016(10)
C4 0.0198(11) 0.0249(13) 0.0144(11) -0.0005(9) -0.0035(9) 0.0031(9)
C1_1 0.0265(13) 0.0167(11) 0.0189(12) -0.0015(9) -0.0007(10) 0.0035(9)
C2_1 0.0298(14) 0.0328(15) 0.0226(13) -0.0049(11) -0.0004(11) 0.0003(11)
C3_1 0.0291(14) 0.0372(16) 0.0306(15) -0.0048(12) 0.0045(12) -0.0036(12)
C4_1 0.0429(17) 0.0288(15) 0.0241(14) -0.0036(11) 0.0116(12) -0.0036(12)
C5_1 0.0508(18) 0.0330(16) 0.0172(13) -0.0039(11) -0.0009(12) 0.0025(13)
C6_1 0.0337(15) 0.0293(14) 0.0227(13) -0.0040(11) -0.0045(11) 0.0018(11)
C7_1 0.0190(11) 0.0229(13) 0.0212(12) -0.0048(10) 0.0008(10) 0.0016(9)
C8_1 0.0271(13) 0.0304(14) 0.0241(13) -0.0056(11) -0.0035(11) 0.0013(11)
C9_1 0.0266(14) 0.0347(16) 0.0424(17) -0.0154(13) -0.0035(12) -0.0062(12)
C10_1 0.0219(13) 0.0234(13) 0.0447(17) -0.0040(12) 0.0027(12) -0.0017(10)
C11_1 0.0231(13) 0.0272(14) 0.0313(15) 0.0031(11) 0.0018(11) 0.0026(10)
C12_1 0.0204(12) 0.0260(13) 0.0229(13) -0.0013(10) -0.0014(10) 0.0016(10)
C13_1 0.0226(12) 0.0223(12) 0.0198(12) -0.0031(10) 0.0012(10) -0.0026(10)
C14_1 0.0367(15) 0.0318(15) 0.0218(13) -0.0038(11) -0.0054(12) 0.0021(12)
C15_1 0.0471(18) 0.0388(17) 0.0212(14) -0.0056(12) -0.0033(13) 0.0000(14)
C16_1 0.0351(15) 0.0339(15) 0.0236(14) -0.0117(11) 0.0067(12) -0.0004(12)
C17_1 0.0329(15) 0.0312(15) 0.0297(15) -0.0099(12) -0.0028(12) 0.0061(12)
C18_1 0.0341(15) 0.0322(15) 0.0223(13) -0.0064(11) -0.0037(11) 0.0062(12)
C19_1 0.0280(13) 0.0262(13) 0.0152(12) -0.0040(10) -0.0021(10) -0.0036(10)
C20_1 0.0283(14) 0.0329(15) 0.0286(14) -0.0078(12) -0.0023(11) -0.0010(11)
C21_1 0.0306(15) 0.0450(18) 0.0405(18) -0.0191(14) 0.0089(13) -0.0111(13)
C22_1 0.0509(19) 0.0433(18) 0.0306(16) -0.0144(14) 0.0133(14) -0.0242(15)
C23_1 0.063(2) 0.0255(15) 0.0297(16) -0.0062(12) 0.0010(15) -0.0102(14)
C24_1 0.0372(15) 0.0251(14) 0.0236(13) -0.0051(11) -0.0013(11) -0.0015(11)
P1_2 0.0172(3) 0.0178(3) 0.0160(3) 0.0000(2) -0.0025(2) 0.0026(2)
N1_2 0.0209(10) 0.0249(11) 0.0158(10) -0.0024(8) -0.0042(8) 0.0020(8)
P2_2 0.0177(3) 0.0182(3) 0.0127(3) -0.0011(2) -0.0031(2) 0.0018(2)
C1_3 0.0179(11) 0.0211(12) 0.0187(12) -0.0049(9) -0.0025(9) 0.0044(9)
C2_3 0.0214(12) 0.0258(13) 0.0194(12) -0.0002(10) -0.0029(10) 0.0007(10)
C3_3 0.0287(14) 0.0399(16) 0.0200(13) -0.0002(11) -0.0054(11) 0.0038(12)
C4_3 0.0329(15) 0.0514(19) 0.0240(14) -0.0137(13) -0.0112(12) 0.0061(13)
C5_3 0.0335(15) 0.0358(16) 0.0364(16) -0.0139(13) -0.0096(13) -0.0036(12)
C6_3 0.0282(13) 0.0234(13) 0.0270(14) -0.0049(10) -0.0052(11) -0.0002(10)
C7_3 0.0200(12) 0.0246(13) 0.0181(12) 0.0032(9) -0.0036(10) 0.0002(10)
C8_3 0.0232(12) 0.0274(13) 0.0222(13) 0.0012(10) -0.0045(10) 0.0043(10)
C9_3 0.0230(13) 0.0434(17) 0.0236(14) -0.0036(12) -0.0016(11) 0.0070(12)
C10_3 0.0245(13) 0.0457(17) 0.0245(14) 0.0071(12) -0.0004(11) -0.0019(12)
C11_3 0.0309(14) 0.0325(15) 0.0282(15) 0.0099(12) -0.0046(12) -0.0060(12)
C12_3 0.0260(13) 0.0261(13) 0.0237(13) 0.0022(10) -0.0029(11) 0.0016(10)
C13_3 0.0198(12) 0.0208(12) 0.0259(13) 0.0036(10) 0.0009(10) 0.0017(10)
C14_3 0.0312(15) 0.0299(15) 0.0367(16) -0.0040(12) 0.0010(12) 0.0075(12)
C15_3 0.0428(18) 0.0317(17) 0.057(2) -0.0075(15) 0.0156(16) 0.0101(14)
C16_3 0.0239(15) 0.0312(17) 0.080(3) 0.0192(17) 0.0109(16) 0.0107(12)
C17_3 0.0228(14) 0.0374(17) 0.059(2) 0.0255(16) -0.0044(14) 0.0022(12)
C18_3 0.0241(13) 0.0327(15) 0.0303(15) 0.0153(12) -0.0049(11) -0.0020(11)
C19_3 0.0225(12) 0.0163(11) 0.0156(11) -0.0012(9) -0.0059(9) 0.0052(9)
C20_3 0.0233(12) 0.0267(13) 0.0157(12) -0.0023(10) -0.0032(10) 0.0024(10)
C21_3 0.0261(13) 0.0315(14) 0.0269(14) -0.0044(11) -0.0109(11) 0.0011(11)
C22_3 0.0400(16) 0.0327(15) 0.0210(13) -0.0042(11) -0.0169(12) 0.0056(12)
C23_3 0.0372(15) 0.0371(16) 0.0163(13) 0.0012(11) -0.0061(11) -0.0015(12)
C24_3 0.0257(13) 0.0278(13) 0.0185(12) -0.0002(10) -0.0043(10) -0.0013(10)
C25_3 0.0186(11) 0.0197(12) 0.0185(12) -0.0052(9) 0.0002(9) -0.0002(9)
C26_3 0.0273(13) 0.0234(13) 0.0219(13) -0.0035(10) -0.0027(10) -0.0018(10)
C27_3 0.0391(15) 0.0312(15) 0.0197(13) -0.0077(11) -0.0005(11) -0.0036(12)
C28_3 0.0344(15) 0.0301(15) 0.0336(16) -0.0150(12) 0.0077(12) -0.0016(12)
C29_3 0.0233(13) 0.0213(13) 0.0377(16) -0.0066(11) -0.0004(11) 0.0023(10)
C30_3 0.0211(12) 0.0218(12) 0.0243(13) -0.0028(10) -0.0024(10) -0.0002(10)
C31_3 0.0255(12) 0.0194(12) 0.0098(10) -0.0015(8) -0.0049(9) 0.0033(9)
C32_3 0.0253(13) 0.0254(13) 0.0179(12) -0.0030(10) -0.0053(10) 0.0024(10)
C33_3 0.0303(14) 0.0290(14) 0.0263(14) -0.0059(11) -0.0112(11) 0.0099(11)
C34_3 0.0441(16) 0.0205(13) 0.0228(13) -0.0018(10) -0.0151(12) 0.0078(11)
C35_3 0.0368(15) 0.0239(13) 0.0236(13) 0.0025(10) -0.0087(11) -0.0043(11)
C36_3 0.0243(13) 0.0241(13) 0.0237(13) -0.0005(10) -0.0058(10) 0.0016(10)
C1_4 0.051(2) 0.0589(18) 0.0460(19) -0.0160(18) -0.0210(17) 0.0074(17)
Cl1_4 0.063(2) 0.0499(15) 0.0509(15) -0.0268(12) -0.0363(14) 0.0303(14)
Cl2_4 0.0477(18) 0.0681(15) 0.0527(18) -0.0197(15) -0.0151(14) -0.0015(15)
C1A_4 0.049(2) 0.0617(19) 0.047(2) -0.0142(18) -0.0182(18) 0.0046(18)
Cl1A_4 0.0431(12) 0.0731(15) 0.0531(14) 0.0033(11) -0.0160(10) 0.0053(11)
Cl2A_4 0.0404(12) 0.0502(12) 0.0475(12) -0.0156(9) 0.0057(10) -0.0114(10)
C1B_4 0.050(2) 0.061(2) 0.048(2) -0.0153(19) -0.0177(19) 0.0052(19)
Cl1B_4 0.053(2) 0.051(2) 0.042(2) -0.0151(19) -0.025(2) 0.022(2)
Cl2B_4 0.054(3) 0.070(2) 0.056(3) -0.016(2) -0.023(2) 0.000(2)
C1C_4 0.051(2) 0.0605(19) 0.048(2) -0.0148(19) -0.0197(19) 0.0080(19)
Cl1C_4 0.051(3) 0.061(3) 0.046(3) -0.011(3) -0.024(3) 0.017(3)
Cl2C_4 0.052(3) 0.063(3) 0.052(3) -0.015(2) -0.012(2) 0.003(2)

loop_
_atom_type_symbol
_atom_type_description
_atom_type_scat_dispersion_real
_atom_type_scat_dispersion_imag
_atom_type_scat_source
C C 0.0033 0.0016 'International Tables Vol C Tables 4.2.6.8 and 6.1.1.4'
H H 0.0000 0.0000 'International Tables Vol C Tables 4.2.6.8 and 6.1.1.4'
B B 0.0013 0.0007 'International Tables Vol C Tables 4.2.6.8 and 6.1.1.4'
N N 0.0061 0.0033 'International Tables Vol C Tables 4.2.6.8 and 6.1.1.4'
P P 0.1023 0.0942 'International Tables Vol C Tables 4.2.6.8 and 6.1.1.4'
Cl Cl 0.1484 0.1585 'International Tables Vol C Tables 4.2.6.8 and 6.1.1.4'

loop_
_exptl_crystal_face_index_h
_exptl_crystal_face_index_k
_exptl_crystal_face_index_l
_exptl_crystal_face_perp_dist
-1.00 -1.00 1.00 0.1110
0.00 1.00 -1.00 0.1230
1.00 0.00 -1.00 0.0430
-1.00 0.00 1.00 0.0910
-1.00 0.00 0.00 0.1160
1.00 0.00 0.00 0.0440
-1.00 0.00 -1.00 0.1300
1.00 0.00 1.00 0.0790
0.00 0.00 -1.00 0.0880
0.00 0.00 1.00 0.1100
0.00 1.00 0.00 0.1200
0.00 -1.00 0.00 0.0830

loop_
_geom_angle_atom_site_label_1
_geom_angle_atom_site_label_2
_geom_angle_atom_site_label_3
_geom_angle
_geom_angle_site_symmetry_1
_geom_angle_site_symmetry_3
_geom_angle_publ_flag
C1 B1 C4 101.1(2) . . ?
C1 B1 Cl1 112.63(18) . . ?
C4 B1 Cl1 111.19(18) . . ?
C1 B1 Cl2 109.77(18) . . ?
C4 B1 Cl2 114.66(18) . . ?
Cl1 B1 Cl2 107.52(14) . . ?
C2 C1 C1_1 123.8(2) . . ?
C2 C1 B1 108.1(2) . . ?
C1_1 C1 B1 127.8(2) . . ?
C1 C2 C7_1 125.8(2) . . ?
C1 C2 C3 111.2(2) . . ?
C7_1 C2 C3 122.9(2) . . ?
C4 C3 C13_1 127.3(2) . . ?
C4 C3 C2 111.4(2) . . ?
C13_1 C3 C2 121.2(2) . . ?
C3 C4 C19_1 124.2(2) . . ?
C3 C4 B1 108.1(2) . . ?
C19_1 C4 B1 127.3(2) . . ?
C6_1 C1_1 C2_1 117.5(2) . . ?
C6_1 C1_1 C1 122.5(2) . . ?
C2_1 C1_1 C1 120.0(2) . . ?
C3_1 C2_1 C1_1 121.6(3) . . ?
C3_1 C2_1 H2_1 119.2 . . ?
C1_1 C2_1 H2_1 119.2 . . ?
C4_1 C3_1 C2_1 120.0(3) . . ?
C4_1 C3_1 H3_1 120.0 . . ?
C2_1 C3_1 H3_1 120.0 . . ?
C3_1 C4_1 C5_1 119.7(3) . . ?
C3_1 C4_1 H4_1 120.2 . . ?
C5_1 C4_1 H4_1 120.2 . . ?
C4_1 C5_1 C6_1 120.5(3) . . ?
C4_1 C5_1 H5_1 119.8 . . ?
C6_1 C5_1 H5_1 119.8 . . ?
C5_1 C6_1 C1_1 120.8(3) . . ?
C5_1 C6_1 H6_1 119.6 . . ?
C1_1 C6_1 H6_1 119.6 . . ?
C8_1 C7_1 C12_1 118.3(2) . . ?
C8_1 C7_1 C2 122.6(2) . . ?
C12_1 C7_1 C2 119.0(2) . . ?
C7_1 C8_1 C9_1 120.5(3) . . ?
C7_1 C8_1 H8_1 119.7 . . ?
C9_1 C8_1 H8_1 119.7 . . ?
C10_1 C9_1 C8_1 120.2(3) . . ?
C10_1 C9_1 H9_1 119.9 . . ?
C8_1 C9_1 H9_1 119.9 . . ?
C11_1 C10_1 C9_1 119.8(3) . . ?
C11_1 C10_1 H10_1 120.1 . . ?
C9_1 C10_1 H10_1 120.1 . . ?
C10_1 C11_1 C12_1 120.2(3) . . ?
C10_1 C11_1 H11_1 119.9 . . ?
C12_1 C11_1 H11_1 119.9 . . ?
C11_1 C12_1 C7_1 120.9(3) . . ?
C11_1 C12_1 H12_1 119.6 . . ?
C7_1 C12_1 H12_1 119.6 . . ?
C14_1 C13_1 C18_1 118.1(2) . . ?
C14_1 C13_1 C3 120.8(2) . . ?
C18_1 C13_1 C3 121.1(2) . . ?
C15_1 C14_1 C13_1 121.0(3) . . ?
C15_1 C14_1 H14_1 119.5 . . ?
C13_1 C14_1 H14_1 119.5 . . ?
C16_1 C15_1 C14_1 120.3(3) . . ?
C16_1 C15_1 H15_1 119.9 . . ?
C14_1 C15_1 H15_1 119.9 . . ?
C15_1 C16_1 C17_1 119.6(3) . . ?
C15_1 C16_1 H16_1 120.2 . . ?
C17_1 C16_1 H16_1 120.2 . . ?
C18_1 C17_1 C16_1 120.3(3) . . ?
C18_1 C17_1 H17_1 119.9 . . ?
C16_1 C17_1 H17_1 119.9 . . ?
C17_1 C18_1 C13_1 120.8(3) . . ?
C17_1 C18_1 H18_1 119.6 . . ?
C13_1 C18_1 H18_1 119.6 . . ?
C24_1 C19_1 C20_1 117.6(2) . . ?
C24_1 C19_1 C4 121.5(2) . . ?
C20_1 C19_1 C4 120.9(2) . . ?
C21_1 C20_1 C19_1 121.4(3) . . ?
C21_1 C20_1 H20_1 119.3 . . ?
C19_1 C20_1 H20_1 119.3 . . ?
C22_1 C21_1 C20_1 120.1(3) . . ?
C22_1 C21_1 H21_1 120.0 . . ?
C20_1 C21_1 H21_1 120.0 . . ?
C21_1 C22_1 C23_1 119.6(3) . . ?
C21_1 C22_1 H22_1 120.2 . . ?
C23_1 C22_1 H22_1 120.2 . . ?
C22_1 C23_1 C24_1 120.5(3) . . ?
C22_1 C23_1 H23_1 119.7 . . ?
C24_1 C23_1 H23_1 119.7 . . ?
C23_1 C24_1 C19_1 120.8(3) . . ?
C23_1 C24_1 H24_1 119.6 . . ?
C19_1 C24_1 H24_1 119.6 . . ?
N1_2 P1_2 C1_3 112.02(11) . . ?
N1_2 P1_2 C13_3 114.89(12) . . ?
C1_3 P1_2 C13_3 106.35(12) . . ?
N1_2 P1_2 C7_3 108.47(11) . . ?
C1_3 P1_2 C7_3 108.01(11) . . ?
C13_3 P1_2 C7_3 106.78(12) . . ?
P1_2 N1_2 P2_2 137.93(14) . . ?
N1_2 P2_2 C25_3 114.56(11) . . ?
N1_2 P2_2 C19_3 111.28(11) . . ?
C25_3 P2_2 C19_3 107.93(11) . . ?
N1_2 P2_2 C31_3 108.19(11) . . ?
C25_3 P2_2 C31_3 108.63(11) . . ?
C19_3 P2_2 C31_3 105.87(11) . . ?
C2_3 C1_3 C6_3 120.1(2) . . ?
C2_3 C1_3 P1_2 121.03(19) . . ?
C6_3 C1_3 P1_2 118.74(19) . . ?
C3_3 C2_3 C1_3 119.4(2) . . ?
C3_3 C2_3 H2_3 120.3 . . ?
C1_3 C2_3 H2_3 120.3 . . ?
C4_3 C3_3 C2_3 120.1(3) . . ?
C4_3 C3_3 H3_3 120.0 . . ?
C2_3 C3_3 H3_3 120.0 . . ?
C5_3 C4_3 C3_3 120.7(3) . . ?
C5_3 C4_3 H4_3 119.6 . . ?
C3_3 C4_3 H4_3 119.6 . . ?
C4_3 C5_3 C6_3 119.7(3) . . ?
C4_3 C5_3 H5_3 120.1 . . ?
C6_3 C5_3 H5_3 120.1 . . ?
C5_3 C6_3 C1_3 119.9(3) . . ?
C5_3 C6_3 H6_3 120.0 . . ?
C1_3 C6_3 H6_3 120.0 . . ?
C8_3 C7_3 C12_3 119.8(2) . . ?
C8_3 C7_3 P1_2 119.04(19) . . ?
C12_3 C7_3 P1_2 121.1(2) . . ?
C9_3 C8_3 C7_3 119.9(3) . . ?
C9_3 C8_3 H8_3 120.1 . . ?
C7_3 C8_3 H8_3 120.1 . . ?
C10_3 C9_3 C8_3 120.2(3) . . ?
C10_3 C9_3 H9_3 119.9 . . ?
C8_3 C9_3 H9_3 119.9 . . ?
C9_3 C10_3 C11_3 120.3(3) . . ?
C9_3 C10_3 H10_3 119.9 . . ?
C11_3 C10_3 H10_3 119.9 . . ?
C10_3 C11_3 C12_3 120.2(3) . . ?
C10_3 C11_3 H11_3 119.9 . . ?
C12_3 C11_3 H11_3 119.9 . . ?
C11_3 C12_3 C7_3 119.6(3) . . ?
C11_3 C12_3 H12_3 120.2 . . ?
C7_3 C12_3 H12_3 120.2 . . ?
C14_3 C13_3 C18_3 119.5(3) . . ?
C14_3 C13_3 P1_2 122.7(2) . . ?
C18_3 C13_3 P1_2 117.8(2) . . ?
C13_3 C14_3 C15_3 119.8(3) . . ?
C13_3 C14_3 H14_3 120.1 . . ?
C15_3 C14_3 H14_3 120.1 . . ?
C16_3 C15_3 C14_3 119.7(3) . . ?
C16_3 C15_3 H15_3 120.1 . . ?
C14_3 C15_3 H15_3 120.1 . . ?
C17_3 C16_3 C15_3 120.5(3) . . ?
C17_3 C16_3 H16_3 119.7 . . ?
C15_3 C16_3 H16_3 119.7 . . ?
C16_3 C17_3 C18_3 120.2(3) . . ?
C16_3 C17_3 H17_3 119.9 . . ?
C18_3 C17_3 H17_3 119.9 . . ?
C17_3 C18_3 C13_3 120.2(3) . . ?
C17_3 C18_3 H18_3 119.9 . . ?
C13_3 C18_3 H18_3 119.9 . . ?
C24_3 C19_3 C20_3 119.8(2) . . ?
C24_3 C19_3 P2_2 119.66(19) . . ?
C20_3 C19_3 P2_2 120.37(18) . . ?
C21_3 C20_3 C19_3 119.9(2) . . ?
C21_3 C20_3 H20_3 120.1 . . ?
C19_3 C20_3 H20_3 120.1 . . ?
C22_3 C21_3 C20_3 120.1(3) . . ?
C22_3 C21_3 H21_3 120.0 . . ?
C20_3 C21_3 H21_3 120.0 . . ?
C23_3 C22_3 C21_3 120.1(2) . . ?
C23_3 C22_3 H22_3 120.0 . . ?
C21_3 C22_3 H22_3 120.0 . . ?
C22_3 C23_3 C24_3 120.4(3) . . ?
C22_3 C23_3 H23_3 119.8 . . ?
C24_3 C23_3 H23_3 119.8 . . ?
C19_3 C24_3 C23_3 119.7(2) . . ?
C19_3 C24_3 H24_3 120.2 . . ?
C23_3 C24_3 H24_3 120.2 . . ?
C30_3 C25_3 C26_3 120.0(2) . . ?
C30_3 C25_3 P2_2 119.62(19) . . ?
C26_3 C25_3 P2_2 119.84(19) . . ?
C27_3 C26_3 C25_3 119.6(3) . . ?
C27_3 C26_3 H26_3 120.2 . . ?
C25_3 C26_3 H26_3 120.2 . . ?
C26_3 C27_3 C28_3 120.2(3) . . ?
C26_3 C27_3 H27_3 119.9 . . ?
C28_3 C27_3 H27_3 119.9 . . ?
C29_3 C28_3 C27_3 120.4(2) . . ?
C29_3 C28_3 H28_3 119.8 . . ?
C27_3 C28_3 H28_3 119.8 . . ?
C28_3 C29_3 C30_3 120.0(3) . . ?
C28_3 C29_3 H29_3 120.0 . . ?
C30_3 C29_3 H29_3 120.0 . . ?
C29_3 C30_3 C25_3 119.7(2) . . ?
C29_3 C30_3 H30_3 120.1 . . ?
C25_3 C30_3 H30_3 120.1 . . ?
C32_3 C31_3 C36_3 119.8(2) . . ?
C32_3 C31_3 P2_2 119.37(19) . . ?
C36_3 C31_3 P2_2 120.60(19) . . ?
C31_3 C32_3 C33_3 120.2(2) . . ?
C31_3 C32_3 H32_3 119.9 . . ?
C33_3 C32_3 H32_3 119.9 . . ?
C34_3 C33_3 C32_3 119.8(2) . . ?
C34_3 C33_3 H33_3 120.1 . . ?
C32_3 C33_3 H33_3 120.1 . . ?
C33_3 C34_3 C35_3 120.4(2) . . ?
C33_3 C34_3 H34_3 119.8 . . ?
C35_3 C34_3 H34_3 119.8 . . ?
C36_3 C35_3 C34_3 120.1(3) . . ?
C36_3 C35_3 H35_3 120.0 . . ?
C34_3 C35_3 H35_3 120.0 . . ?
C35_3 C36_3 C31_3 119.7(2) . . ?
C35_3 C36_3 H36_3 120.1 . . ?
C31_3 C36_3 H36_3 120.1 . . ?
Cl2_4 C1_4 Cl1_4 121.3(5) . . ?
Cl2_4 C1_4 H1A_4 107.0 . . ?
Cl1_4 C1_4 H1A_4 107.0 . . ?
Cl2_4 C1_4 H1B_4 107.0 . . ?
Cl1_4 C1_4 H1B_4 107.0 . . ?
H1A_4 C1_4 H1B_4 106.7 . . ?
Cl2A_4 C1A_4 Cl1A_4 111.4(5) . . ?
Cl2A_4 C1A_4 H1AA_4 109.3 . . ?
Cl1A_4 C1A_4 H1AA_4 109.3 . . ?
Cl2A_4 C1A_4 H1AB_4 109.3 . . ?
Cl1A_4 C1A_4 H1AB_4 109.3 . . ?
H1AA_4 C1A_4 H1AB_4 108.0 . . ?
Cl1B_4 C1B_4 Cl2B_4 115.4(10) . . ?
Cl1B_4 C1B_4 H1BA_4 108.4 . . ?
Cl2B_4 C1B_4 H1BA_4 108.4 . . ?
Cl1B_4 C1B_4 H1BB_4 108.4 . . ?
Cl2B_4 C1B_4 H1BB_4 108.4 . . ?
H1BA_4 C1B_4 H1BB_4 107.5 . . ?
Cl2C_4 C1C_4 Cl1C_4 100.3(13) . . ?
Cl2C_4 C1C_4 H1CA_4 111.7 . . ?
Cl1C_4 C1C_4 H1CA_4 111.7 . . ?
Cl2C_4 C1C_4 H1CB_4 111.7 . . ?
Cl1C_4 C1C_4 H1CB_4 111.7 . . ?
H1CA_4 C1C_4 H1CB_4 109.5 . . ?

loop_
_geom_bond_atom_site_label_1
_geom_bond_atom_site_label_2
_geom_bond_distance
_geom_bond_site_symmetry_2
_geom_bond_publ_flag
Cl1 B1 1.894(3) . ?
B1 C1 1.606(4) . ?
B1 C4 1.614(3) . ?
B1 Cl2 1.897(3) . ?
C1 C2 1.352(3) . ?
C1 C1_1 1.477(3) . ?
C2 C7_1 1.482(3) . ?
C2 C3 1.505(3) . ?
C3 C4 1.344(4) . ?
C3 C13_1 1.495(3) . ?
C4 C19_1 1.487(3) . ?
C1_1 C6_1 1.395(4) . ?
C1_1 C2_1 1.397(4) . ?
C2_1 C3_1 1.386(4) . ?
C2_1 H2_1 0.9500 . ?
C3_1 C4_1 1.376(4) . ?
C3_1 H3_1 0.9500 . ?
C4_1 C5_1 1.381(5) . ?
C4_1 H4_1 0.9500 . ?
C5_1 C6_1 1.391(4) . ?
C5_1 H5_1 0.9500 . ?
C6_1 H6_1 0.9500 . ?
C7_1 C8_1 1.394(4) . ?
C7_1 C12_1 1.401(4) . ?
C8_1 C9_1 1.395(4) . ?
C8_1 H8_1 0.9500 . ?
C9_1 C10_1 1.386(4) . ?
C9_1 H9_1 0.9500 . ?
C10_1 C11_1 1.380(4) . ?
C10_1 H10_1 0.9500 . ?
C11_1 C12_1 1.387(4) . ?
C11_1 H11_1 0.9500 . ?
C12_1 H12_1 0.9500 . ?
C13_1 C14_1 1.390(4) . ?
C13_1 C18_1 1.393(4) . ?
C14_1 C15_1 1.390(4) . ?
C14_1 H14_1 0.9500 . ?
C15_1 C16_1 1.371(4) . ?
C15_1 H15_1 0.9500 . ?
C16_1 C17_1 1.387(4) . ?
C16_1 H16_1 0.9500 . ?
C17_1 C18_1 1.386(4) . ?
C17_1 H17_1 0.9500 . ?
C18_1 H18_1 0.9500 . ?
C19_1 C24_1 1.395(4) . ?
C19_1 C20_1 1.401(4) . ?
C20_1 C21_1 1.388(4) . ?
C20_1 H20_1 0.9500 . ?
C21_1 C22_1 1.376(5) . ?
C21_1 H21_1 0.9500 . ?
C22_1 C23_1 1.386(5) . ?
C22_1 H22_1 0.9500 . ?
C23_1 C24_1 1.389(4) . ?
C23_1 H23_1 0.9500 . ?
C24_1 H24_1 0.9500 . ?
P1_2 N1_2 1.583(2) . ?
P1_2 C1_3 1.797(3) . ?
P1_2 C13_3 1.797(3) . ?
P1_2 C7_3 1.805(2) . ?
N1_2 P2_2 1.585(2) . ?
P2_2 C25_3 1.800(2) . ?
P2_2 C19_3 1.801(2) . ?
P2_2 C31_3 1.805(2) . ?
C1_3 C2_3 1.391(3) . ?
C1_3 C6_3 1.397(4) . ?
C2_3 C3_3 1.386(4) . ?
C2_3 H2_3 0.9500 . ?
C3_3 C4_3 1.383(4) . ?
C3_3 H3_3 0.9500 . ?
C4_3 C5_3 1.379(4) . ?
C4_3 H4_3 0.9500 . ?
C5_3 C6_3 1.382(4) . ?
C5_3 H5_3 0.9500 . ?
C6_3 H6_3 0.9500 . ?
C7_3 C8_3 1.396(4) . ?
C7_3 C12_3 1.398(4) . ?
C8_3 C9_3 1.391(4) . ?
C8_3 H8_3 0.9500 . ?
C9_3 C10_3 1.383(4) . ?
C9_3 H9_3 0.9500 . ?
C10_3 C11_3 1.385(4) . ?
C10_3 H10_3 0.9500 . ?
C11_3 C12_3 1.395(4) . ?
C11_3 H11_3 0.9500 . ?
C12_3 H12_3 0.9500 . ?
C13_3 C14_3 1.382(4) . ?
C13_3 C18_3 1.399(4) . ?
C14_3 C15_3 1.402(4) . ?
C14_3 H14_3 0.9500 . ?
C15_3 C16_3 1.385(6) . ?
C15_3 H15_3 0.9500 . ?
C16_3 C17_3 1.367(6) . ?
C16_3 H16_3 0.9500 . ?
C17_3 C18_3 1.383(4) . ?
C17_3 H17_3 0.9500 . ?
C18_3 H18_3 0.9500 . ?
C19_3 C24_3 1.390(3) . ?
C19_3 C20_3 1.395(3) . ?
C20_3 C21_3 1.388(4) . ?
C20_3 H20_3 0.9500 . ?
C21_3 C22_3 1.386(4) . ?
C21_3 H21_3 0.9500 . ?
C22_3 C23_3 1.379(4) . ?
C22_3 H22_3 0.9500 . ?
C23_3 C24_3 1.391(4) . ?
C23_3 H23_3 0.9500 . ?
C24_3 H24_3 0.9500 . ?
C25_3 C30_3 1.395(3) . ?
C25_3 C26_3 1.400(4) . ?
C26_3 C27_3 1.382(4) . ?
C26_3 H26_3 0.9500 . ?
C27_3 C28_3 1.388(4) . ?
C27_3 H27_3 0.9500 . ?
C28_3 C29_3 1.381(4) . ?
C28_3 H28_3 0.9500 . ?
C29_3 C30_3 1.389(4) . ?
C29_3 H29_3 0.9500 . ?
C30_3 H30_3 0.9500 . ?
C31_3 C32_3 1.387(3) . ?
C31_3 C36_3 1.399(4) . ?
C32_3 C33_3 1.393(4) . ?
C32_3 H32_3 0.9500 . ?
C33_3 C34_3 1.382(4) . ?
C33_3 H33_3 0.9500 . ?
C34_3 C35_3 1.389(4) . ?
C34_3 H34_3 0.9500 . ?
C35_3 C36_3 1.386(4) . ?
C35_3 H35_3 0.9500 . ?
C36_3 H36_3 0.9500 . ?
C1_4 Cl2_4 1.735(5) . ?
C1_4 Cl1_4 1.772(10) . ?
C1_4 H1A_4 0.9900 . ?
C1_4 H1B_4 0.9900 . ?
C1A_4 Cl2A_4 1.735(5) . ?
C1A_4 Cl1A_4 1.735(5) . ?
C1A_4 H1AA_4 0.9900 . ?
C1A_4 H1AB_4 0.9900 . ?
C1B_4 Cl1B_4 1.735(5) . ?
C1B_4 Cl2B_4 1.735(5) . ?
C1B_4 H1BA_4 0.9900 . ?
C1B_4 H1BB_4 0.9900 . ?
C1C_4 Cl2C_4 1.734(5) . ?
C1C_4 Cl1C_4 1.735(5) . ?
C1C_4 H1CA_4 0.9900 . ?
C1C_4 H1CB_4 0.9900 . ?
